data_7207970
loop_
_publ_author_name
'Ji, Can'
'Li, Bo'
'Ma, Ming-Li'
'Zang, Shuang-Quan'
'Hou, Hong-Wei'
'Mak, Thomas C. W.'

_publ_section_title
;
 A series of five divalent zinc and cadmium coordination polymers based on
 a new bifunctional ligand: syntheses, crystal structures, and properties
;
_journal_issue 11
_journal_name_full CrystEngComm
_journal_page_first 3951
_journal_paper_doi 10.1039/c2ce06720j
_journal_volume 14
_journal_year 2012
_chemical_formula_moiety 'C30 H30 N8 O6 Zn, 3(H2 O)'
_chemical_formula_sum 'C30 H36 N8 O9 Zn'
_chemical_formula_weight 718.04
_chemical_name_systematic
;
?
;
_space_group_IT_number 15
_symmetry_cell_setting orthorhombic
_symmetry_space_group_name_Hall '-C 2yc'
_symmetry_space_group_name_H-M 'C 1 2/c 1'
_atom_sites_solution_hydrogens geom
_atom_sites_solution_primary direct
_atom_sites_solution_secondary difmap
_audit_creation_method SHELXL-97
_cell_angle_alpha 90.00
_cell_angle_beta 136.399(12)
_cell_angle_gamma 90.00
_cell_formula_units_Z 4
_cell_length_a 25.804(4)
_cell_length_b 9.7779(6)
_cell_length_c 18.861(10)
_cell_measurement_reflns_used 3741
_cell_measurement_temperature 296
_cell_measurement_theta_max 29.1348
_cell_measurement_theta_min 3.1260
_cell_volume 3282(2)
_computing_structure_refinement 'SHELXL-97 (Sheldrick, 1997)'
_computing_structure_solution 'SHELXS-97 (Sheldrick, 1990)'
_diffrn_ambient_temperature 296
_diffrn_measured_fraction_theta_full 0.994
_diffrn_measured_fraction_theta_max 0.994
_diffrn_radiation_monochromator graphite
_diffrn_radiation_source 'fine-focus sealed tube'
_diffrn_radiation_type MoK\a
_diffrn_radiation_wavelength 0.71073
_diffrn_reflns_av_R_equivalents 0.0238
_diffrn_reflns_av_sigmaI/netI 0.0279
_diffrn_reflns_limit_h_max 21
_diffrn_reflns_limit_h_min -30
_diffrn_reflns_limit_k_max 11
_diffrn_reflns_limit_k_min -11
_diffrn_reflns_limit_l_max 22
_diffrn_reflns_limit_l_min -21
_diffrn_reflns_number 7798
_diffrn_reflns_theta_full 24.99
_diffrn_reflns_theta_max 24.99
_diffrn_reflns_theta_min 3.13
_exptl_absorpt_coefficient_mu 0.814
_exptl_absorpt_correction_T_max 0.8808
_exptl_absorpt_correction_T_min 0.8542
_exptl_absorpt_correction_type multi-scan
_exptl_absorpt_process_details SADABS(2009)
_exptl_crystal_density_diffrn 1.453
_exptl_crystal_density_method 'not measured'
_exptl_crystal_F_000 1496
_exptl_crystal_size_max 0.20
_exptl_crystal_size_mid 0.18
_exptl_crystal_size_min 0.16
_refine_diff_density_max 0.600
_refine_diff_density_min -1.138
_refine_diff_density_rms 0.129
_refine_ls_extinction_method none
_refine_ls_goodness_of_fit_ref 1.091
_refine_ls_hydrogen_treatment constr
_refine_ls_matrix_type full
_refine_ls_number_parameters 219
_refine_ls_number_reflns 2883
_refine_ls_number_restraints 8
_refine_ls_restrained_S_all 1.102
_refine_ls_R_factor_all 0.0797
_refine_ls_R_factor_gt 0.0681
_refine_ls_shift/su_max 0.000
_refine_ls_shift/su_mean 0.000
_refine_ls_structure_factor_coef Fsqd
_refine_ls_weighting_details 'calc w=1/[\s^2^(Fo^2^)+(0.1530P)^2^+12.6341P] where P=(Fo^2^+2Fc^2^)/3'
_refine_ls_weighting_scheme calc
_refine_ls_wR_factor_gt 0.2273
_refine_ls_wR_factor_ref 0.2404
_reflns_number_gt 2420
_reflns_number_total 2883
_reflns_threshold_expression >2sigma(I)
_cod_data_source_file c2ce06720j.txt
_cod_data_source_block c
_cod_original_cell_volume 3281.8(18)
_cod_original_sg_symbol_H-M 'C 2/c'
_cod_database_code 7207970

loop_
_symmetry_equiv_pos_as_xyz
'x, y, z'
'-x, y, -z+1/2'
'x+1/2, y+1/2, z'
'-x+1/2, y+1/2, -z+1/2'
'-x, -y, -z'
'x, -y, z-1/2'
'-x+1/2, -y+1/2, -z'
'x+1/2, -y+1/2, z-1/2'

loop_
_atom_site_label
_atom_site_type_symbol
_atom_site_fract_x
_atom_site_fract_y
_atom_site_fract_z
_atom_site_U_iso_or_equiv
_atom_site_adp_type
_atom_site_occupancy
_atom_site_symmetry_multiplicity
_atom_site_calc_flag
_atom_site_refinement_flags
Zn1 Zn 0.0000 0.15565(8) -0.2500 0.0391(4) Uani 1 2 d SD
O1W O 0.04813(19) 0.3188(3) -0.2717(3) 0.0333(8) Uani 1 1 d D
H1WA H 0.0355 0.3147 -0.3273 0.050 Uiso 1 1 d RD
H1WB H 0.0429 0.3993 -0.2617 0.050 Uiso 1 1 d RD
O2 O 0.3917(2) 0.1761(4) 0.5702(3) 0.0445(10) Uani 1 1 d .
O1 O 0.43887(19) 0.1111(4) 0.5135(3) 0.0385(8) Uani 1 1 d .
N2 N 0.2147(2) 0.2578(4) 0.0703(3) 0.0311(9) Uani 1 1 d .
N1 N 0.1125(2) 0.1737(4) -0.0819(3) 0.0321(9) Uani 1 1 d .
C1 C 0.3903(2) 0.1702(4) 0.5028(3) 0.0240(9) Uani 1 1 d D
C5 C 0.2000(2) 0.3470(4) 0.2098(3) 0.0257(10) Uani 1 1 d .
H5 H 0.1586 0.3867 0.1468 0.031 Uiso 1 1 calc R
C4 C 0.2654(2) 0.3243(4) 0.2351(3) 0.0262(9) Uani 1 1 d .
C7 C 0.2585(2) 0.2583(4) 0.3724(3) 0.0220(9) Uani 1 1 d .
H7 H 0.2562 0.2380 0.4182 0.026 Uiso 1 1 calc R
C2 C 0.3246(2) 0.2348(4) 0.4005(3) 0.0217(8) Uani 1 1 d D
C13 C 0.1492(2) 0.2848(5) -0.0268(3) 0.0309(10) Uani 1 1 d .
H13 H 0.1315 0.3729 -0.0525 0.037 Uiso 1 1 calc R
C6 C 0.1953(2) 0.3125(4) 0.2753(3) 0.0240(9) Uani 1 1 d .
C3 C 0.3276(2) 0.2661(4) 0.3310(3) 0.0245(9) Uani 1 1 d .
H3 H 0.3711 0.2482 0.3486 0.029 Uiso 1 1 calc R
C12 C 0.2666(3) 0.3509(5) 0.1573(4) 0.0348(11) Uani 1 1 d .
H12A H 0.2520 0.4448 0.1335 0.042 Uiso 1 1 calc R
H12B H 0.3170 0.3373 0.1891 0.042 Uiso 1 1 calc R
C8 C 0.1220(2) 0.3258(4) 0.2435(4) 0.0269(9) Uani 1 1 d .
H8A H 0.1320 0.3604 0.3007 0.032 Uiso 1 1 calc R
H8B H 0.0890 0.3899 0.1869 0.032 Uiso 1 1 calc R
C15 C 0.2196(4) 0.1168(7) 0.0773(4) 0.075(2) Uani 1 1 d .
H15 H 0.2586 0.0649 0.1348 0.090 Uiso 1 1 calc R
C14 C 0.1554(4) 0.0692(6) -0.0174(4) 0.068(2) Uani 1 1 d .
H14 H 0.1432 -0.0228 -0.0347 0.082 Uiso 1 1 calc R
O2W O 0.0000 0.4545(4) 0.2500 0.0285(10) Uani 1 2 d S
H2WA H 0.0273 0.4051 0.3024 0.031(13) Uiso 1 1 d R
O3W O 0.5122(2) 0.1503(3) 0.4614(3) 0.0401(9) Uani 1 1 d D
H3WA H 0.4864 0.1461 0.4739 0.060 Uiso 1 1 d RD
H3WB H 0.5328 0.0733 0.4755 0.060 Uiso 1 1 d RD
N3 N 0.08554(19) 0.1912(4) 0.2120(3) 0.0239(8) Uani 1 1 d .
C11 C 0.0687(2) 0.1234(5) 0.2549(3) 0.0267(9) Uani 1 1 d .
H11 H 0.0782 0.1564 0.3097 0.032 Uiso 1 1 calc R
C9 C 0.0639(3) 0.1106(5) 0.1348(3) 0.0356(11) Uani 1 1 d .
H9 H 0.0688 0.1300 0.0916 0.043 Uiso 1 1 calc R
N4 N 0.0372(2) 0.0051(4) 0.2104(3) 0.0279(8) Uani 1 1 d .
C10 C 0.0338(3) -0.0039(5) 0.1345(4) 0.0355(11) Uani 1 1 d .
H10 H 0.0139 -0.0772 0.0897 0.043 Uiso 1 1 calc R

loop_
_atom_site_aniso_label
_atom_site_aniso_U_11
_atom_site_aniso_U_22
_atom_site_aniso_U_33
_atom_site_aniso_U_23
_atom_site_aniso_U_13
_atom_site_aniso_U_12
Zn1 0.0442(6) 0.0362(6) 0.0391(6) 0.000 0.0309(5) 0.000
O1W 0.0424(19) 0.0285(16) 0.0344(17) 0.0035(14) 0.0295(17) -0.0010(14)
O2 0.0369(19) 0.072(3) 0.0215(16) 0.0138(16) 0.0201(16) 0.0237(17)
O1 0.0343(18) 0.049(2) 0.0341(18) 0.0160(16) 0.0254(16) 0.0201(16)
N2 0.031(2) 0.037(2) 0.0180(17) 0.0025(15) 0.0155(17) 0.0018(16)
N1 0.032(2) 0.031(2) 0.0203(18) 0.0016(15) 0.0145(17) 0.0012(16)
C1 0.022(2) 0.027(2) 0.016(2) 0.0014(16) 0.0115(18) 0.0018(16)
C5 0.017(2) 0.027(2) 0.020(2) 0.0034(16) 0.0092(18) -0.0011(16)
C4 0.023(2) 0.029(2) 0.015(2) 0.0003(16) 0.0100(18) -0.0048(17)
C7 0.024(2) 0.0208(19) 0.024(2) -0.0009(16) 0.0179(18) -0.0003(16)
C2 0.0187(19) 0.0207(19) 0.0167(18) -0.0003(15) 0.0099(17) 0.0004(16)
C13 0.027(2) 0.033(2) 0.023(2) 0.0106(19) 0.0143(19) 0.0065(19)
C6 0.0161(19) 0.0206(19) 0.023(2) -0.0010(16) 0.0105(18) -0.0007(16)
C3 0.0175(19) 0.031(2) 0.0195(19) -0.0006(17) 0.0117(17) -0.0009(17)
C12 0.027(2) 0.049(3) 0.022(2) 0.0024(19) 0.016(2) -0.006(2)
C8 0.021(2) 0.022(2) 0.034(2) 0.0009(17) 0.019(2) -0.0007(16)
C15 0.083(5) 0.039(3) 0.027(3) 0.009(2) 0.015(3) 0.026(3)
C14 0.086(5) 0.030(3) 0.032(3) 0.002(2) 0.024(3) 0.007(3)
O2W 0.039(2) 0.020(2) 0.021(2) 0.000 0.020(2) 0.000
O3W 0.050(2) 0.040(2) 0.042(2) 0.0063(14) 0.0372(19) 0.0064(15)
N3 0.0223(18) 0.0237(17) 0.0244(18) 0.0007(15) 0.0165(16) 0.0002(14)
C11 0.027(2) 0.028(2) 0.024(2) 0.0005(18) 0.018(2) 0.0014(18)
C9 0.048(3) 0.039(3) 0.028(2) -0.007(2) 0.031(2) -0.013(2)
N4 0.034(2) 0.0233(18) 0.0316(18) 0.0009(15) 0.0258(17) -0.0012(15)
C10 0.047(3) 0.033(2) 0.031(2) -0.008(2) 0.029(2) -0.009(2)

loop_
_atom_type_symbol
_atom_type_description
_atom_type_scat_dispersion_real
_atom_type_scat_dispersion_imag
_atom_type_scat_source
C C 0.0033 0.0016 'International Tables Vol C Tables 4.2.6.8 and 6.1.1.4'
H H 0.0000 0.0000 'International Tables Vol C Tables 4.2.6.8 and 6.1.1.4'
N N 0.0061 0.0033 'International Tables Vol C Tables 4.2.6.8 and 6.1.1.4'
O O 0.0106 0.0060 'International Tables Vol C Tables 4.2.6.8 and 6.1.1.4'
Zn Zn 0.2839 1.4301 'International Tables Vol C Tables 4.2.6.8 and 6.1.1.4'

loop_
_geom_angle_atom_site_label_1
_geom_angle_atom_site_label_2
_geom_angle_atom_site_label_3
_geom_angle
_geom_angle_site_symmetry_1
_geom_angle_site_symmetry_3
N4 Zn1 N4 90.52(19) 6 5
N4 Zn1 O1W 90.61(13) 6 .
N4 Zn1 O1W 173.94(12) 5 .
N4 Zn1 O1W 173.94(13) 6 2_554
N4 Zn1 O1W 90.61(13) 5 2_554
O1W Zn1 O1W 88.90(18) . 2_554
N4 Zn1 N1 95.56(14) 6 .
N4 Zn1 N1 90.70(14) 5 .
O1W Zn1 N1 83.26(14) . .
O1W Zn1 N1 90.38(14) 2_554 .
N4 Zn1 N1 90.70(14) 6 2_554
N4 Zn1 N1 95.56(14) 5 2_554
O1W Zn1 N1 90.38(14) . 2_554
O1W Zn1 N1 83.26(14) 2_554 2_554
N1 Zn1 N1 171.1(2) . 2_554
Zn1 O1W H1WA 115.4 . .
Zn1 O1W H1WB 115.2 . .
H1WA O1W H1WB 110.0 . .
C13 N2 C15 105.3(4) . .
C13 N2 C12 129.5(4) . .
C15 N2 C12 124.7(4) . .
C13 N1 C14 105.2(4) . .
C13 N1 Zn1 128.8(3) . .
C14 N1 Zn1 125.9(3) . .
O2 C1 O1 124.7(4) . .
O2 C1 C2 117.5(4) . .
O1 C1 C2 117.9(4) . .
C6 C5 C4 121.7(4) . .
C6 C5 H5 119.1 . .
C4 C5 H5 119.1 . .
C5 C4 C3 118.4(4) . .
C5 C4 C12 120.6(4) . .
C3 C4 C12 120.8(4) . .
C2 C7 C6 120.4(4) . .
C2 C7 H7 119.8 . .
C6 C7 H7 119.8 . .
C7 C2 C3 119.4(3) . .
C7 C2 C1 119.5(4) . .
C3 C2 C1 121.1(4) . .
N1 C13 N2 113.0(4) . .
N1 C13 H13 123.5 . .
N2 C13 H13 123.5 . .
C5 C6 C7 119.5(4) . .
C5 C6 C8 121.4(4) . .
C7 C6 C8 119.0(4) . .
C4 C3 C2 120.5(4) . .
C4 C3 H3 119.8 . .
C2 C3 H3 119.8 . .
N2 C12 C4 109.7(4) . .
N2 C12 H12A 109.7 . .
C4 C12 H12A 109.7 . .
N2 C12 H12B 109.7 . .
C4 C12 H12B 109.7 . .
H12A C12 H12B 108.2 . .
N3 C8 C6 109.4(3) . .
N3 C8 H8A 109.8 . .
C6 C8 H8A 109.8 . .
N3 C8 H8B 109.8 . .
C6 C8 H8B 109.8 . .
H8A C8 H8B 108.2 . .
C14 C15 N2 106.0(5) . .
C14 C15 H15 127.0 . .
N2 C15 H15 127.0 . .
N1 C14 C15 110.5(5) . .
N1 C14 H14 124.8 . .
C15 C14 H14 124.8 . .
H3WA O3W H3WB 107.9 . .
C11 N3 C9 107.2(4) . .
C11 N3 C8 126.3(4) . .
C9 N3 C8 126.5(4) . .
N4 C11 N3 111.9(4) . .
N4 C11 H11 124.0 . .
N3 C11 H11 124.0 . .
C10 C9 N3 105.6(4) . .
C10 C9 H9 127.2 . .
N3 C9 H9 127.2 . .
C11 N4 C10 105.4(4) . .
C11 N4 Zn1 128.7(3) . 5
C10 N4 Zn1 125.8(3) . 5
C9 C10 N4 109.8(4) . .
C9 C10 H10 125.1 . .
N4 C10 H10 125.1 . .

loop_
_geom_bond_atom_site_label_1
_geom_bond_atom_site_label_2
_geom_bond_distance
_geom_bond_site_symmetry_2
Zn1 N4 2.233(4) 6
Zn1 N4 2.233(4) 5
Zn1 O1W 2.234(3) .
Zn1 O1W 2.234(3) 2_554
Zn1 N1 2.276(4) .
Zn1 N1 2.276(4) 2_554
O1W H1WA 0.8440 .
O1W H1WB 0.8436 .
O2 C1 1.248(6) .
O1 C1 1.256(5) .
N2 C13 1.341(6) .
N2 C15 1.383(7) .
N2 C12 1.459(6) .
N1 C13 1.316(6) .
N1 C14 1.342(7) .
C1 C2 1.503(5) .
C5 C6 1.367(6) .
C5 C4 1.399(6) .
C5 H5 0.9300 .
C4 C3 1.402(6) .
C4 C12 1.514(6) .
C7 C2 1.389(6) .
C7 C6 1.403(6) .
C7 H7 0.9300 .
C2 C3 1.403(6) .
C13 H13 0.9300 .
C6 C8 1.521(6) .
C3 H3 0.9300 .
C12 H12A 0.9700 .
C12 H12B 0.9700 .
C8 N3 1.470(5) .
C8 H8A 0.9700 .
C8 H8B 0.9700 .
C15 C14 1.366(9) .
C15 H15 0.9300 .
C14 H14 0.9300 .
O2W H2WA 0.8356 .
O3W H3WA 0.8525 .
O3W H3WB 0.8450 .
N3 C11 1.339(6) .
N3 C9 1.370(6) .
C11 N4 1.310(6) .
C11 H11 0.9300 .
C9 C10 1.360(7) .
C9 H9 0.9300 .
N4 C10 1.372(6) .
N4 Zn1 2.233(4) 5
C10 H10 0.9300 .

loop_
_geom_hbond_atom_site_label_D
_geom_hbond_atom_site_label_H
_geom_hbond_atom_site_label_A
_geom_hbond_distance_DH
_geom_hbond_distance_HA
_geom_hbond_distance_DA
_geom_hbond_angle_DHA
_geom_hbond_site_symmetry_A
O3W H3WA O1 0.85 1.87 2.718(5) 170.6 .
O2W H2WA O2 0.84 1.87 2.687(4) 164.9 7_556
O1W H1WB O2W 0.84 1.92 2.713(5) 157.2 5_565
O1W H1WA O3W 0.84 1.88 2.691(5) 162.2 7

loop_
_geom_torsion_atom_site_label_1
_geom_torsion_atom_site_label_2
_geom_torsion_atom_site_label_3
_geom_torsion_atom_site_label_4
_geom_torsion
_geom_torsion_site_symmetry_1
_geom_torsion_site_symmetry_4
N4 Zn1 N1 C13 134.9(4) 6 .
N4 Zn1 N1 C13 -134.5(4) 5 .
O1W Zn1 N1 C13 44.9(4) . .
O1W Zn1 N1 C13 -43.9(4) 2_554 .
N4 Zn1 N1 C14 -45.7(6) 6 .
N4 Zn1 N1 C14 44.8(6) 5 .
O1W Zn1 N1 C14 -135.7(6) . .
O1W Zn1 N1 C14 135.5(6) 2_554 .
C6 C5 C4 C3 -0.8(6) . .
C6 C5 C4 C12 174.1(4) . .
C6 C7 C2 C3 0.2(6) . .
C6 C7 C2 C1 -177.0(4) . .
O2 C1 C2 C7 -20.3(6) . .
O1 C1 C2 C7 157.8(4) . .
O2 C1 C2 C3 162.6(4) . .
O1 C1 C2 C3 -19.3(6) . .
C14 N1 C13 N2 1.1(6) . .
Zn1 N1 C13 N2 -179.4(3) . .
C15 N2 C13 N1 -0.5(6) . .
C12 N2 C13 N1 -172.0(4) . .
C4 C5 C6 C7 2.8(6) . .
C4 C5 C6 C8 -174.5(4) . .
C2 C7 C6 C5 -2.5(6) . .
C2 C7 C6 C8 174.9(4) . .
C5 C4 C3 C2 -1.5(6) . .
C12 C4 C3 C2 -176.4(4) . .
C7 C2 C3 C4 1.8(6) . .
C1 C2 C3 C4 179.0(4) . .
C13 N2 C12 C4 110.4(5) . .
C15 N2 C12 C4 -59.7(7) . .
C5 C4 C12 N2 -64.1(6) . .
C3 C4 C12 N2 110.7(5) . .
C5 C6 C8 N3 99.4(5) . .
C7 C6 C8 N3 -77.9(5) . .
C13 N2 C15 C14 -0.3(8) . .
C12 N2 C15 C14 171.7(6) . .
C13 N1 C14 C15 -1.3(9) . .
Zn1 N1 C14 C15 179.2(5) . .
N2 C15 C14 N1 1.0(10) . .
C6 C8 N3 C11 119.8(4) . .
C6 C8 N3 C9 -58.7(6) . .
C9 N3 C11 N4 -0.5(5) . .
C8 N3 C11 N4 -179.2(4) . .
C11 N3 C9 C10 0.6(5) . .
C8 N3 C9 C10 179.3(4) . .
N3 C11 N4 C10 0.2(5) . .
N3 C11 N4 Zn1 177.9(3) . 5
N3 C9 C10 N4 -0.4(6) . .
C11 N4 C10 C9 0.2(5) . .
Zn1 N4 C10 C9 -177.7(3) 5 .
